data_7153567
loop_
_publ_author_name
'Lone, Ali Mohd'
'Bhat, Bilal Ahmad'

_publ_section_title
;
 Metal free stereoselective synthesis of functionalized enamides.
;
_journal_issue 2
_journal_name_full 'Organic &amp; biomolecular chemistry'
_journal_page_first 242
_journal_page_last 246
_journal_paper_doi 10.1039/c3ob41847b
_journal_volume 12
_journal_year 2014
_chemical_formula_sum 'C7 H5 Br N2 O2'
_chemical_formula_weight 229.04
_chemical_name_systematic
;
 ?
;
_space_group_IT_number 61
_symmetry_cell_setting orthorhombic
_symmetry_space_group_name_Hall '-P 2ac 2ab'
_symmetry_space_group_name_H-M 'P b c a'
_atom_sites_solution_hydrogens geom
_atom_sites_solution_primary direct
_atom_sites_solution_secondary difmap
_audit_creation_method SHELXL-97
_cell_angle_alpha 90.00
_cell_angle_beta 90.00
_cell_angle_gamma 90.00
_cell_formula_units_Z 8
_cell_length_a 12.8346(13)
_cell_length_b 7.4175(9)
_cell_length_c 17.3968(16)
_cell_measurement_temperature 293(2)
_cell_measurement_theta_max 28.0850
_cell_measurement_theta_min 3.3770
_cell_volume 1656.2(3)
_computing_structure_refinement 'SHELXL-97 (Sheldrick, 1997)'
_diffrn_ambient_temperature 293(2)
_diffrn_measured_fraction_theta_full 0.999
_diffrn_measured_fraction_theta_max 0.870
_diffrn_radiation_monochromator graphite
_diffrn_radiation_source 'fine-focus sealed tube'
_diffrn_radiation_type MoK\a
_diffrn_radiation_wavelength 0.71073
_diffrn_reflns_av_R_equivalents 0.0347
_diffrn_reflns_av_sigmaI/netI 0.0443
_diffrn_reflns_limit_h_max 17
_diffrn_reflns_limit_h_min -10
_diffrn_reflns_limit_k_max 9
_diffrn_reflns_limit_k_min -9
_diffrn_reflns_limit_l_max 23
_diffrn_reflns_limit_l_min -10
_diffrn_reflns_number 4895
_diffrn_reflns_theta_full 25.00
_diffrn_reflns_theta_max 29.02
_diffrn_reflns_theta_min 3.17
_exptl_absorpt_coefficient_mu 4.921
_exptl_absorpt_correction_T_max 1.00000
_exptl_absorpt_correction_T_min 0.46913
_exptl_absorpt_correction_type multi-scan
_exptl_crystal_colour white
_exptl_crystal_density_diffrn 1.837
_exptl_crystal_density_method 'not measured'
_exptl_crystal_description block
_exptl_crystal_F_000 896
_exptl_crystal_size_max 0.2
_exptl_crystal_size_mid 0.2
_exptl_crystal_size_min 0.2
_refine_diff_density_max 0.787
_refine_diff_density_min -1.011
_refine_diff_density_rms 0.100
_refine_ls_extinction_method none
_refine_ls_goodness_of_fit_ref 1.051
_refine_ls_hydrogen_treatment mixed
_refine_ls_matrix_type full
_refine_ls_number_parameters 113
_refine_ls_number_reflns 1921
_refine_ls_number_restraints 0
_refine_ls_restrained_S_all 1.051
_refine_ls_R_factor_all 0.0754
_refine_ls_R_factor_gt 0.0437
_refine_ls_shift/su_max 0.009
_refine_ls_shift/su_mean 0.001
_refine_ls_structure_factor_coef Fsqd
_refine_ls_weighting_details 'calc w=1/[\s^2^(Fo^2^)+(0.0402P)^2^+2.2597P] where P=(Fo^2^+2Fc^2^)/3'
_refine_ls_weighting_scheme calc
_refine_ls_wR_factor_gt 0.0936
_refine_ls_wR_factor_ref 0.1071
_reflns_number_gt 1324
_reflns_number_total 1921
_reflns_threshold_expression >2sigma(I)
_cod_data_source_file c3ob41847b.txt
_cod_data_source_block gm5
_cod_original_sg_symbol_H-M Pbca
_cod_database_code 7153567

loop_
_symmetry_equiv_pos_as_xyz
'x, y, z'
'-x+1/2, -y, z+1/2'
'x+1/2, -y+1/2, -z'
'-x, y+1/2, -z+1/2'
'-x, -y, -z'
'x-1/2, y, -z-1/2'
'-x-1/2, y-1/2, z'
'x, -y-1/2, z-1/2'

loop_
_atom_site_label
_atom_site_type_symbol
_atom_site_fract_x
_atom_site_fract_y
_atom_site_fract_z
_atom_site_U_iso_or_equiv
_atom_site_adp_type
_atom_site_occupancy
_atom_site_symmetry_multiplicity
_atom_site_calc_flag
_atom_site_refinement_flags
C7 C 0.9117(4) 0.2160(6) 0.5815(2) 0.0359(10) Uani 1 1 d .
N2 N 0.9889(3) 0.2340(6) 0.5551(2) 0.0556(11) Uani 1 1 d .
H5 H 0.722(3) 0.109(6) 0.697(2) 0.035(11) Uiso 1 1 d .
Br1 Br 0.70195(4) 0.17905(6) 0.53891(3) 0.04529(18) Uani 1 1 d .
C6 C 0.8096(3) 0.1821(5) 0.6119(2) 0.0309(9) Uani 1 1 d .
C4 C 0.9201(3) 0.3135(5) 0.7601(2) 0.0310(9) Uani 1 1 d .
N1 N 0.8551(2) 0.1656(4) 0.74656(18) 0.0276(7) Uani 1 1 d .
C5 C 0.7875(3) 0.1488(5) 0.6847(2) 0.0316(9) Uani 1 1 d .
O1 O 0.9371(2) 0.4290(4) 0.71350(17) 0.0431(7) Uani 1 1 d .
O2 O 0.7812(3) -0.0602(5) 0.8150(2) 0.0611(10) Uani 1 1 d .
C2 C 0.8996(3) 0.1459(6) 0.8764(2) 0.0400(10) Uani 1 1 d .
H2A H 0.9476 0.0580 0.8976 0.048 Uiso 1 1 calc R
H2B H 0.8543 0.1886 0.9172 0.048 Uiso 1 1 calc R
C1 C 0.8381(3) 0.0663(6) 0.8135(2) 0.0361(10) Uani 1 1 d .
C3 C 0.9582(4) 0.3010(6) 0.8404(3) 0.0420(11) Uani 1 1 d .
H3A H 0.9444 0.4121 0.8679 0.050 Uiso 1 1 calc R
H3B H 1.0326 0.2782 0.8413 0.050 Uiso 1 1 calc R

loop_
_atom_site_aniso_label
_atom_site_aniso_U_11
_atom_site_aniso_U_22
_atom_site_aniso_U_33
_atom_site_aniso_U_23
_atom_site_aniso_U_13
_atom_site_aniso_U_12
C7 0.040(2) 0.042(3) 0.026(2) 0.0021(18) -0.0054(19) 0.005(2)
N2 0.042(2) 0.077(3) 0.048(3) 0.000(2) 0.005(2) 0.005(2)
Br1 0.0430(3) 0.0589(3) 0.0339(2) 0.0040(2) -0.0116(2) -0.0098(2)
C6 0.027(2) 0.038(2) 0.0280(19) -0.0001(18) -0.0044(17) -0.0041(17)
C4 0.0235(19) 0.036(2) 0.033(2) -0.0043(19) -0.0015(17) 0.0019(18)
N1 0.0257(17) 0.0318(17) 0.0254(15) -0.0005(14) -0.0014(13) -0.0013(14)
C5 0.028(2) 0.034(2) 0.033(2) 0.0004(17) -0.0028(18) -0.0059(18)
O1 0.0415(18) 0.0447(17) 0.0432(17) 0.0063(15) -0.0006(14) -0.0127(14)
O2 0.075(2) 0.061(2) 0.047(2) 0.0179(17) -0.0122(18) -0.034(2)
C2 0.043(2) 0.049(3) 0.028(2) -0.004(2) -0.005(2) 0.007(2)
C1 0.034(2) 0.044(3) 0.030(2) 0.0039(19) -0.0021(18) 0.000(2)
C3 0.042(2) 0.041(3) 0.043(2) -0.004(2) -0.013(2) -0.003(2)

loop_
_atom_type_symbol
_atom_type_description
_atom_type_scat_dispersion_real
_atom_type_scat_dispersion_imag
_atom_type_scat_source
C C 0.0033 0.0016 'International Tables Vol C Tables 4.2.6.8 and 6.1.1.4'
H H 0.0000 0.0000 'International Tables Vol C Tables 4.2.6.8 and 6.1.1.4'
Br Br -0.2901 2.4595 'International Tables Vol C Tables 4.2.6.8 and 6.1.1.4'
N N 0.0061 0.0033 'International Tables Vol C Tables 4.2.6.8 and 6.1.1.4'
O O 0.0106 0.0060 'International Tables Vol C Tables 4.2.6.8 and 6.1.1.4'

loop_
_geom_angle_atom_site_label_1
_geom_angle_atom_site_label_2
_geom_angle_atom_site_label_3
_geom_angle
N2 C7 C6 175.8(5)
C5 C6 C7 125.5(4)
C5 C6 Br1 119.3(3)
C7 C6 Br1 115.2(3)
O1 C4 N1 123.7(4)
O1 C4 C3 128.5(4)
N1 C4 C3 107.9(3)
C5 N1 C1 120.2(3)
C5 N1 C4 125.0(3)
C1 N1 C4 111.5(3)
C6 C5 N1 126.4(4)
C1 C2 C3 105.3(3)
O2 C1 N1 122.1(4)
O2 C1 C2 129.0(4)
N1 C1 C2 109.0(4)
C4 C3 C2 105.9(3)

loop_
_geom_bond_atom_site_label_1
_geom_bond_atom_site_label_2
_geom_bond_distance
C7 N2 1.101(6)
C7 C6 1.435(6)
Br1 C6 1.876(4)
C6 C5 1.322(6)
C4 O1 1.199(5)
C4 N1 1.399(5)
C4 C3 1.482(6)
N1 C5 1.387(5)
N1 C1 1.394(5)
O2 C1 1.189(5)
C2 C1 1.473(6)
C2 C3 1.511(6)
